data_1539151
loop_
_publ_author_name
'Sampathkumaran, E.V.'
'Vijayaraghavan, R.'
'Gopalakrishnan, K.V.'
'Chaughule, R.S.'
'Malik, S.K.'

_publ_section_title
;
 Magnetic properties of the La1-x Yx Mn2 Si2 system
;
_journal_name_full 'Journal of the Less-Common Metals'
_journal_page_first 35
_journal_page_last 40
_journal_volume 92
_journal_year 1983
_chemical_formula_sum 'La1.2 Mn4 Si4 Y0.8'
_chemical_name_systematic '(La1.2 Y0.8) Mn4 Si4'
_space_group_IT_number 139
_symmetry_space_group_name_Hall '-I 4 2'
_symmetry_space_group_name_H-M 'I 4/m m m'
_cell_angle_alpha 90
_cell_angle_beta 90
_cell_angle_gamma 90
_cell_formula_units_Z 1
_cell_length_a 4.027
_cell_length_b 4.027
_cell_length_c 10.567
_cell_volume 171.362
_citation_journal_id_ASTM JCOMAH
_cod_data_source_file Sampathkumaran_JCOMAH_1983_394.cif
_cod_data_source_block La1.2Mn4Si4Y0.8
_cod_original_cell_volume 171.3622
_cod_database_code 1539151

loop_
_symmetry_equiv_pos_as_xyz
x,y,z
-y,x,z
-x,-y,z
y,-x,z
x,-y,-z
y,x,-z
-x,y,-z
-y,-x,-z
-x,-y,-z
y,-x,-z
x,y,-z
-y,x,-z
-x,y,z
-y,-x,z
x,-y,z
y,x,z
x+1/2,y+1/2,z+1/2
-y+1/2,x+1/2,z+1/2
-x+1/2,-y+1/2,z+1/2
y+1/2,-x+1/2,z+1/2
x+1/2,-y+1/2,-z+1/2
y+1/2,x+1/2,-z+1/2
-x+1/2,y+1/2,-z+1/2
-y+1/2,-x+1/2,-z+1/2
-x+1/2,-y+1/2,-z+1/2
y+1/2,-x+1/2,-z+1/2
x+1/2,y+1/2,-z+1/2
-y+1/2,x+1/2,-z+1/2
-x+1/2,y+1/2,z+1/2
-y+1/2,-x+1/2,z+1/2
x+1/2,-y+1/2,z+1/2
y+1/2,x+1/2,z+1/2

loop_
_atom_site_label
_atom_site_type_symbol
_atom_site_fract_x
_atom_site_fract_y
_atom_site_fract_z
_atom_site_occupancy
_atom_site_U_iso_or_equiv
Y1 Y 0 0 0 0.4 0.0
Mn1 Mn 0 0.5 0.25 1 0.0
Si1 Si 0 0 0.382 1 0.0
La1 La 0 0 0 0.6 0.0
